data_7709380
loop_
_publ_author_name
'Costes, Jean-Pierre'
'Duhayon, Carine'
'Vendier, Laure'
'Wernsdorfer, Wolfgang'

_publ_section_title
;
 Structural determinations and magnetic properties of a &#x201C;chiral at
 metal&#x201D; complex and its resulting [Cu--Ln]2 compounds
;
_journal_name_full 'Dalton Transactions'
_journal_paper_doi 10.1039/D1DT04249A
_journal_year 2022
_chemical_compound_source 'synthesis as described'
_chemical_formula_moiety 'C18 H17 Cu N2 O4, C5 H12 N'
_chemical_formula_sum 'C23 H29 Cu N3 O4'
_chemical_formula_weight 475.03
_space_group_IT_number 2
_space_group_name_Hall '-P 1'
_space_group_name_H-M_alt 'P -1'
_symmetry_cell_setting triclinic
_symmetry_Int_Tables_number 2
_symmetry_space_group_name_Hall '-P 1'
_symmetry_space_group_name_H-M 'P -1'
_atom_sites_solution_hydrogens geom
_atom_sites_solution_primary direct
_atom_sites_solution_secondary difmap
_audit_update_record
;
2021-12-01 deposited with the CCDC.	2022-01-24 downloaded from the CCDC.
;
_cell_angle_alpha 90.405(14)
_cell_angle_beta 100.814(15)
_cell_angle_gamma 109.515(14)
_cell_formula_units_Z 4
_cell_length_a 10.8680(14)
_cell_length_b 13.7058(15)
_cell_length_c 15.7502(19)
_cell_measurement_reflns_used 8000
_cell_measurement_temperature 180(2)
_cell_measurement_theta_max 26.05
_cell_measurement_theta_min 1.65
_cell_measurement_wavelength 0.71073
_cell_volume 2165.9(5)
_computing_cell_refinement 'Stoe IPDS software (Stoe, 1996)'
_computing_data_collection 'Stoe IPDS software (Stoe, 1996)'
_computing_data_reduction 'XRED (Stoe, 1.08, 1996)'
_computing_molecular_graphics 'Ortep-3 for Windows (Farrugia, 1997)'
_computing_publication_material 'WinGX publication routines (Farrugia, 1999)'
_computing_structure_refinement 'SHELXL-97 (Sheldrick, 1997)'
_computing_structure_solution 'SIR92 (Giacovazzo et al, 1993)'
_diffrn_ambient_temperature 180
_diffrn_measured_fraction_theta_full 0.924
_diffrn_measured_fraction_theta_max 0.924
_diffrn_measurement_device 'Stoe IPDS'
_diffrn_measurement_method \f
_diffrn_radiation_monochromator graphite
_diffrn_radiation_source 'fine-focus sealed tube'
_diffrn_radiation_type MoK\a
_diffrn_radiation_wavelength 0.71073
_diffrn_reflns_av_R_equivalents 0.0855
_diffrn_reflns_av_unetI/netI 0.083
_diffrn_reflns_limit_h_max 13
_diffrn_reflns_limit_h_min -13
_diffrn_reflns_limit_k_max 16
_diffrn_reflns_limit_k_min -16
_diffrn_reflns_limit_l_max 19
_diffrn_reflns_limit_l_min -19
_diffrn_reflns_number 21546
_diffrn_reflns_theta_full 26.15
_diffrn_reflns_theta_max 26.15
_diffrn_reflns_theta_min 1.98
_diffrn_standards_decay_% 0.1
_diffrn_standards_interval_time 4
_diffrn_standards_number 200
_exptl_absorpt_coefficient_mu 1.044
_exptl_absorpt_correction_T_max 0.848
_exptl_absorpt_correction_T_min 0.663
_exptl_absorpt_correction_type refdelf
_exptl_absorpt_process_details
;
        (See: Walker, N. & Stuart, D. (1983) Acta Cryst. A39, 158-166)
;
_exptl_crystal_colour brown
_exptl_crystal_density_diffrn 1.457
_exptl_crystal_density_method 'not measured'
_exptl_crystal_description stick
_exptl_crystal_F_000 996
_exptl_crystal_size_max 0.4
_exptl_crystal_size_mid 0.2
_exptl_crystal_size_min 0.15
_refine_diff_density_max 1.483
_refine_diff_density_min -1.235
_refine_diff_density_rms 0.132
_refine_ls_extinction_method none
_refine_ls_goodness_of_fit_ref 0.968
_refine_ls_hydrogen_treatment constr
_refine_ls_matrix_type full
_refine_ls_number_parameters 563
_refine_ls_number_reflns 7993
_refine_ls_number_restraints 0
_refine_ls_restrained_S_all 0.968
_refine_ls_R_factor_all 0.1013
_refine_ls_R_factor_gt 0.0725
_refine_ls_shift/su_max 0.001
_refine_ls_shift/su_mean 0
_refine_ls_structure_factor_coef Fsqd
_refine_ls_weighting_details 'calc w=1/[\s^2^(Fo^2^)+(0.1534P)^2^+0.0000P] where P=(Fo^2^+2Fc^2^)/3'
_refine_ls_weighting_scheme calc
_refine_ls_wR_factor_gt 0.1887
_refine_ls_wR_factor_ref 0.2174
_reflns_number_gt 5209
_reflns_number_total 7993
_reflns_threshold_expression >2\s(I)
_cod_data_source_file d1dt04249a2.cif
_cod_data_source_block jpc270209
_cod_database_code 7709380

loop_
_symmetry_equiv_pos_as_xyz
'x, y, z'
'-x, -y, -z'

loop_
_atom_site_label
_atom_site_type_symbol
_atom_site_fract_x
_atom_site_fract_y
_atom_site_fract_z
_atom_site_U_iso_or_equiv
_atom_site_adp_type
_atom_site_occupancy
_atom_site_symmetry_multiplicity
_atom_site_calc_flag
_atom_site_refinement_flags
_atom_site_disorder_assembly
_atom_site_disorder_group
C1 C 0.6697(6) 0.0929(5) 0.3011(3) 0.0417(12) Uani 1 1 d . . .
H1 H 0.5701 0.0657 0.2908 0.05 Uiso 1 1 calc R . .
C2 C 0.7239(6) 0.0050(5) 0.3186(3) 0.0445(13) Uani 1 1 d . . .
H2A H 0.6718 -0.0441 0.3553 0.053 Uiso 1 1 calc R . .
H2B H 0.7166 -0.0333 0.2633 0.053 Uiso 1 1 calc R . .
C3 C 0.7157(7) 0.1505(5) 0.2238(4) 0.0548(16) Uani 1 1 d . . .
H3A H 0.6723 0.2025 0.2109 0.082 Uiso 1 1 calc R . .
H3B H 0.6916 0.101 0.1732 0.082 Uiso 1 1 calc R . .
H3C H 0.8126 0.1851 0.2378 0.082 Uiso 1 1 calc R . .
C4 C 0.6547(5) 0.2164(5) 0.4035(3) 0.0417(13) Uani 1 1 d . . .
H4 H 0.5639 0.1962 0.3749 0.05 Uiso 1 1 calc R . .
C5 C 0.7016(5) 0.3003(5) 0.4714(3) 0.0401(12) Uani 1 1 d . . .
C6 C 0.6142(6) 0.3503(5) 0.4844(4) 0.0490(15) Uani 1 1 d . . .
H6 H 0.5252 0.325 0.4524 0.059 Uiso 1 1 calc R . .
C7 C 0.6531(6) 0.4359(5) 0.5428(4) 0.0499(15) Uani 1 1 d . . .
H7 H 0.5907 0.4673 0.5527 0.06 Uiso 1 1 calc R . .
C8 C 0.7862(6) 0.4756(5) 0.5873(3) 0.0473(14) Uani 1 1 d . . .
H8 H 0.8152 0.536 0.626 0.057 Uiso 1 1 calc R . .
C9 C 0.8741(5) 0.4279(5) 0.5754(3) 0.0391(12) Uani 1 1 d . . .
C10 C 0.8363(5) 0.3360(4) 0.5191(3) 0.0353(11) Uani 1 1 d . . .
C11 C 1.0563(6) 0.5598(5) 0.6647(3) 0.0467(13) Uani 1 1 d . . .
H11A H 1.041 0.6137 0.6279 0.07 Uiso 1 1 calc R . .
H11B H 1.152 0.5776 0.6874 0.07 Uiso 1 1 calc R . .
H11C H 1.0099 0.555 0.713 0.07 Uiso 1 1 calc R . .
C12 C 0.9344(5) -0.0144(4) 0.3654(3) 0.0363(12) Uani 1 1 d . . .
C13 C 1.0782(5) 0.0278(4) 0.4086(3) 0.0354(11) Uani 1 1 d . . .
C14 C 1.1532(6) -0.0370(5) 0.4010(3) 0.0432(13) Uani 1 1 d . . .
H14 H 1.1097 -0.1032 0.3702 0.052 Uiso 1 1 calc R . .
C15 C 1.2872(6) -0.0079(5) 0.4366(4) 0.0512(15) Uani 1 1 d . . .
H15 H 1.3349 -0.0536 0.4309 0.061 Uiso 1 1 calc R . .
C16 C 1.3511(6) 0.0882(5) 0.4804(3) 0.0460(13) Uani 1 1 d . . .
H16 H 1.4438 0.1096 0.5044 0.055 Uiso 1 1 calc R . .
C17 C 1.2811(6) 0.1534(5) 0.4895(3) 0.0422(12) Uani 1 1 d . . .
H17 H 1.3273 0.2198 0.5196 0.051 Uiso 1 1 calc R . .
C18 C 1.1433(5) 0.1254(4) 0.4558(3) 0.0363(11) Uani 1 1 d . . .
C19 C 0.7188(6) 0.3527(5) 0.8187(4) 0.0482(14) Uani 1 1 d . . .
H19A H 0.7115 0.3878 0.7642 0.058 Uiso 1 1 calc R . .
H19B H 0.6702 0.3762 0.8571 0.058 Uiso 1 1 calc R . .
C20 C 0.6568(6) 0.2350(5) 0.7988(4) 0.0501(14) Uani 1 1 d . . .
H20 H 0.558 0.213 0.7936 0.06 Uiso 1 1 calc R . .
C21 C 0.6877(8) 0.2008(6) 0.7163(4) 0.0672(19) Uani 1 1 d . . .
H21A H 0.7831 0.2112 0.7251 0.101 Uiso 1 1 calc R . .
H21B H 0.6642 0.2419 0.6694 0.101 Uiso 1 1 calc R . .
H21C H 0.636 0.1271 0.7009 0.101 Uiso 1 1 calc R . .
C22 C 0.6443(6) 0.0979(5) 0.8939(4) 0.0459(13) Uani 1 1 d . . .
H22 H 0.5544 0.0686 0.8637 0.055 Uiso 1 1 calc R . .
C23 C 0.6909(5) 0.0399(4) 0.9598(3) 0.0410(12) Uani 1 1 d . . .
C24 C 0.8223(5) 0.0754(4) 1.0114(3) 0.0359(11) Uani 1 1 d . . .
C25 C 0.8572(5) 0.0056(4) 1.0681(3) 0.0376(12) Uani 1 1 d . . .
C26 C 0.7668(6) -0.0885(4) 1.0798(3) 0.0428(13) Uani 1 1 d . . .
H26 H 0.7928 -0.1322 1.1207 0.051 Uiso 1 1 calc R . .
C27 C 0.6362(6) -0.1198(5) 1.0315(4) 0.0504(14) Uani 1 1 d . . .
H27 H 0.573 -0.1841 1.0404 0.06 Uiso 1 1 calc R . .
C28 C 0.5998(6) -0.0587(5) 0.9721(4) 0.0528(15) Uani 1 1 d . . .
H28 H 0.512 -0.0819 0.938 0.063 Uiso 1 1 calc R . .
C29 C 1.0367(6) -0.0316(5) 1.1594(4) 0.0459(13) Uani 1 1 d . . .
H29A H 0.991 -0.0499 1.208 0.069 Uiso 1 1 calc R . .
H29B H 1.1329 -0.0004 1.1815 0.069 Uiso 1 1 calc R . .
H29C H 1.0184 -0.0943 1.1219 0.069 Uiso 1 1 calc R . .
C30 C 0.9325(5) 0.4808(4) 0.8653(3) 0.0366(12) Uani 1 1 d . . .
C31 C 1.0759(5) 0.5127(4) 0.9082(3) 0.0359(11) Uani 1 1 d . . .
C32 C 1.1542(6) 0.6173(5) 0.9033(3) 0.0418(12) Uani 1 1 d . . .
H32 H 1.1119 0.6623 0.8754 0.05 Uiso 1 1 calc R . .
C33 C 1.2885(6) 0.6567(5) 0.9372(3) 0.0473(14) Uani 1 1 d . . .
H33 H 1.338 0.7277 0.9337 0.057 Uiso 1 1 calc R . .
C34 C 1.3510(6) 0.5898(5) 0.9771(3) 0.0450(13) Uani 1 1 d . . .
H34 H 1.4444 0.6151 0.9991 0.054 Uiso 1 1 calc R . .
C35 C 1.2790(6) 0.4887(5) 0.9847(3) 0.0423(12) Uani 1 1 d . . .
H35 H 1.3238 0.4452 1.0125 0.051 Uiso 1 1 calc R . .
C36 C 1.1396(5) 0.4463(4) 0.9524(3) 0.0349(11) Uani 1 1 d . . .
C50 C 1.1424(4) 0.3058(4) 0.6439(2) 0.0238(9) Uani 1 1 d . . .
H50A H 1.1496 0.2366 0.6343 0.029 Uiso 1 1 calc R . .
H50B H 1.0602 0.307 0.605 0.029 Uiso 1 1 calc R . .
C51 C 1.1298(5) 0.3200(4) 0.7362(3) 0.0385(12) Uani 1 1 d . . .
H51A H 1.0535 0.2622 0.7487 0.046 Uiso 1 1 calc R . .
H51B H 1.1135 0.3858 0.7453 0.046 Uiso 1 1 calc R . .
C52 C 1.2569(6) 0.3222(5) 0.7964(3) 0.0467(14) Uani 1 1 d . . .
H52A H 1.2694 0.2545 0.79 0.056 Uiso 1 1 calc R . .
H52B H 1.2498 0.3337 0.8571 0.056 Uiso 1 1 calc R . .
C53 C 1.3767(6) 0.4079(5) 0.7765(4) 0.0528(15) Uani 1 1 d . . .
H53A H 1.4589 0.406 0.815 0.063 Uiso 1 1 calc R . .
H53B H 1.368 0.4762 0.7878 0.063 Uiso 1 1 calc R . .
C54 C 1.3869(6) 0.3947(5) 0.6822(4) 0.0536(15) Uani 1 1 d . . .
H54A H 1.4602 0.4548 0.6692 0.064 Uiso 1 1 calc R . .
H54B H 1.4092 0.3314 0.6736 0.064 Uiso 1 1 calc R . .
C55 C 1.3843(6) 0.2915(5) 1.2561(4) 0.0520(15) Uani 1 1 d . . .
H55A H 1.4713 0.3369 1.2901 0.062 Uiso 1 1 calc R . .
H55B H 1.3767 0.2184 1.2648 0.062 Uiso 1 1 calc R . .
C56 C 1.2706(6) 0.3151(5) 1.2872(3) 0.0455(13) Uani 1 1 d . . .
H56A H 1.2741 0.3014 1.3491 0.055 Uiso 1 1 calc R . .
H56B H 1.2818 0.3893 1.2817 0.055 Uiso 1 1 calc R . .
C57 C 1.1354(5) 0.2478(5) 1.2336(3) 0.0391(12) Uani 1 1 d . . .
H57A H 1.1208 0.1736 1.2423 0.047 Uiso 1 1 calc R . .
H57B H 1.0632 0.2658 1.2525 0.047 Uiso 1 1 calc R . .
C58 C 1.1333(4) 0.2663(4) 1.1394(2) 0.0236(9) Uani 1 1 d . . .
H58A H 1.0469 0.2212 1.1045 0.028 Uiso 1 1 calc R . .
H58B H 1.1404 0.3393 1.1309 0.028 Uiso 1 1 calc R . .
C59 C 1.2426(5) 0.2455(4) 1.1077(3) 0.0375(11) Uani 1 1 d . . .
H59A H 1.2385 0.2613 1.0463 0.045 Uiso 1 1 calc R . .
H59B H 1.2315 0.171 1.1111 0.045 Uiso 1 1 calc R . .
N1 N 0.7245(5) 0.1677(4) 0.3790(3) 0.0407(10) Uani 1 1 d . . .
N2 N 0.8630(4) 0.0485(3) 0.3627(2) 0.0367(10) Uani 1 1 d . . .
N3 N 0.8584(4) 0.3802(4) 0.8607(2) 0.0364(10) Uani 1 1 d . . .
N4 N 0.7145(5) 0.1867(4) 0.8724(3) 0.0450(11) Uani 1 1 d . . .
N5 N 1.2591(6) 0.3861(5) 0.6200(3) 0.0613(14) Uani 1 1 d . . .
H5A H 1.2466 0.4492 0.6203 0.074 Uiso 1 1 calc R . .
H5B H 1.2656 0.3692 0.5648 0.074 Uiso 1 1 calc R . .
N6 N 1.3760(6) 0.3102(5) 1.1607(4) 0.0652(15) Uani 1 1 d . . .
H6A H 1.3896 0.3793 1.1535 0.078 Uiso 1 1 calc R . .
H6B H 1.4422 0.2939 1.1413 0.078 Uiso 1 1 calc R . .
O1 O 0.9230(4) 0.2912(3) 0.5130(2) 0.0383(8) Uani 1 1 d . . .
O2 O 1.0869(4) 0.1936(3) 0.4713(2) 0.0398(8) Uani 1 1 d . . .
O3 O 1.0067(4) 0.4628(3) 0.6149(2) 0.0449(9) Uani 1 1 d . . .
O4 O 0.8851(4) -0.1052(3) 0.3301(2) 0.0439(9) Uani 1 1 d . . .
O5 O 1.0781(4) 0.3480(3) 0.9657(2) 0.0401(8) Uani 1 1 d . . .
O6 O 0.9124(3) 0.1669(3) 1.0072(2) 0.0370(8) Uani 1 1 d . . .
O7 O 0.9896(4) 0.0411(3) 1.1105(2) 0.0445(9) Uani 1 1 d . . .
O8 O 0.8866(4) 0.5474(3) 0.8317(2) 0.0426(9) Uani 1 1 d . . .
Cu1 Cu 0.90361(6) 0.17362(5) 0.43411(3) 0.0346(2) Uani 1 1 d . . .
Cu2 Cu 0.89484(6) 0.27380(5) 0.92875(3) 0.0345(2) Uani 1 1 d . . .

loop_
_atom_site_aniso_label
_atom_site_aniso_U_11
_atom_site_aniso_U_22
_atom_site_aniso_U_33
_atom_site_aniso_U_23
_atom_site_aniso_U_13
_atom_site_aniso_U_12
C1 0.041(3) 0.044(4) 0.035(2) -0.001(2) 0.001(2) 0.014(2)
C2 0.043(3) 0.051(4) 0.039(3) 0.002(2) 0.008(2) 0.014(3)
C3 0.059(4) 0.055(4) 0.043(3) 0.003(3) 0.000(3) 0.015(3)
C4 0.039(3) 0.052(4) 0.035(2) 0.009(2) 0.004(2) 0.019(3)
C5 0.038(3) 0.052(4) 0.037(2) 0.009(2) 0.011(2) 0.022(3)
C6 0.042(3) 0.068(5) 0.046(3) 0.015(3) 0.012(2) 0.028(3)
C7 0.057(4) 0.064(4) 0.047(3) 0.012(3) 0.024(3) 0.037(3)
C8 0.062(4) 0.052(4) 0.042(3) 0.007(2) 0.020(3) 0.033(3)
C9 0.043(3) 0.047(4) 0.032(2) 0.009(2) 0.009(2) 0.021(2)
C10 0.041(3) 0.040(3) 0.035(2) 0.009(2) 0.013(2) 0.023(2)
C11 0.062(4) 0.039(4) 0.042(3) -0.004(2) 0.012(3) 0.019(3)
C12 0.050(3) 0.035(3) 0.027(2) 0.0084(19) 0.012(2) 0.014(2)
C13 0.048(3) 0.038(3) 0.029(2) 0.0083(19) 0.017(2) 0.021(2)
C14 0.055(3) 0.041(3) 0.041(3) 0.006(2) 0.014(2) 0.022(3)
C15 0.060(4) 0.061(4) 0.048(3) 0.013(3) 0.019(3) 0.036(3)
C16 0.046(3) 0.053(4) 0.045(3) 0.007(2) 0.014(2) 0.023(3)
C17 0.044(3) 0.047(4) 0.040(3) 0.001(2) 0.009(2) 0.021(3)
C18 0.045(3) 0.038(3) 0.030(2) 0.0049(19) 0.009(2) 0.018(2)
C19 0.045(3) 0.051(4) 0.046(3) 0.001(2) -0.005(2) 0.019(3)
C20 0.048(3) 0.050(4) 0.047(3) 0.002(2) -0.003(3) 0.017(3)
C21 0.085(5) 0.065(5) 0.047(3) 0.002(3) 0.004(3) 0.025(4)
C22 0.037(3) 0.045(4) 0.050(3) 0.002(2) 0.002(2) 0.010(3)
C23 0.038(3) 0.034(3) 0.048(3) 0.000(2) 0.008(2) 0.007(2)
C24 0.040(3) 0.028(3) 0.039(2) 0.0035(19) 0.012(2) 0.008(2)
C25 0.039(3) 0.037(3) 0.036(2) -0.001(2) 0.010(2) 0.012(2)
C26 0.053(3) 0.033(3) 0.045(3) 0.006(2) 0.020(2) 0.012(2)
C27 0.047(3) 0.036(4) 0.066(4) 0.005(3) 0.024(3) 0.004(3)
C28 0.043(3) 0.045(4) 0.063(4) 0.000(3) 0.007(3) 0.006(3)
C29 0.055(3) 0.042(4) 0.048(3) 0.014(2) 0.015(2) 0.023(3)
C30 0.051(3) 0.043(3) 0.023(2) 0.0007(19) 0.011(2) 0.023(3)
C31 0.046(3) 0.036(3) 0.028(2) 0.0034(19) 0.015(2) 0.013(2)
C32 0.051(3) 0.041(3) 0.035(2) 0.008(2) 0.010(2) 0.017(3)
C33 0.053(4) 0.037(3) 0.045(3) 0.008(2) 0.014(3) 0.004(3)
C34 0.042(3) 0.044(4) 0.041(3) 0.005(2) 0.007(2) 0.007(3)
C35 0.042(3) 0.044(4) 0.041(3) 0.005(2) 0.010(2) 0.013(2)
C36 0.040(3) 0.033(3) 0.032(2) 0.0028(19) 0.012(2) 0.011(2)
C50 0.028(2) 0.024(3) 0.0218(19) 0.0043(15) 0.0045(16) 0.0125(18)
C51 0.040(3) 0.037(3) 0.040(3) 0.004(2) 0.012(2) 0.012(2)
C52 0.059(4) 0.044(4) 0.032(2) 0.001(2) -0.001(2) 0.017(3)
C53 0.041(3) 0.054(4) 0.055(3) -0.006(3) -0.002(3) 0.011(3)
C54 0.035(3) 0.053(4) 0.067(4) -0.004(3) 0.008(3) 0.007(3)
C55 0.045(3) 0.054(4) 0.051(3) 0.001(3) -0.013(3) 0.021(3)
C56 0.052(3) 0.052(4) 0.032(2) 0.004(2) 0.002(2) 0.021(3)
C57 0.039(3) 0.042(3) 0.038(3) 0.006(2) 0.013(2) 0.014(2)
C58 0.025(2) 0.024(3) 0.0222(19) 0.0013(15) 0.0022(16) 0.0105(18)
C59 0.045(3) 0.040(3) 0.033(2) 0.004(2) 0.012(2) 0.019(2)
N1 0.043(3) 0.044(3) 0.036(2) 0.0009(18) 0.0039(18) 0.017(2)
N2 0.043(2) 0.034(3) 0.032(2) -0.0001(16) 0.0044(17) 0.014(2)
N3 0.040(2) 0.035(3) 0.033(2) 0.0033(16) 0.0039(17) 0.0137(19)
N4 0.043(3) 0.040(3) 0.046(2) 0.0019(19) -0.002(2) 0.013(2)
N5 0.074(4) 0.052(4) 0.060(3) 0.011(2) 0.022(3) 0.020(3)
N6 0.051(3) 0.070(4) 0.075(4) 0.008(3) 0.013(3) 0.021(3)
O1 0.044(2) 0.038(2) 0.0372(17) 0.0012(14) 0.0022(15) 0.0222(17)
O2 0.041(2) 0.035(2) 0.0431(19) -0.0051(15) 0.0051(15) 0.0146(16)
O3 0.052(2) 0.046(3) 0.0424(19) -0.0021(16) 0.0074(17) 0.0245(19)
O4 0.059(2) 0.034(2) 0.0393(18) 0.0013(15) 0.0125(17) 0.0154(18)
O5 0.0376(19) 0.035(2) 0.0453(19) 0.0086(15) 0.0032(15) 0.0119(16)
O6 0.0380(19) 0.032(2) 0.0383(18) 0.0057(14) 0.0037(14) 0.0101(16)
O7 0.049(2) 0.034(2) 0.046(2) 0.0085(15) 0.0034(17) 0.0121(17)
O8 0.059(2) 0.039(2) 0.0382(18) 0.0071(15) 0.0111(16) 0.0265(19)
Cu1 0.0366(4) 0.0357(4) 0.0322(3) 0.0002(2) 0.0029(2) 0.0157(3)
Cu2 0.0365(4) 0.0323(4) 0.0329(3) 0.0042(2) 0.0033(2) 0.0114(3)

loop_
_atom_type_symbol
_atom_type_description
_atom_type_scat_dispersion_real
_atom_type_scat_dispersion_imag
_atom_type_scat_source
C C 0.0033 0.0016 'International Tables Vol C Tables 4.2.6.8 and 6.1.1.4'
H H 0 0 'International Tables Vol C Tables 4.2.6.8 and 6.1.1.4'
N N 0.0061 0.0033 'International Tables Vol C Tables 4.2.6.8 and 6.1.1.4'
O O 0.0106 0.006 'International Tables Vol C Tables 4.2.6.8 and 6.1.1.4'
Cu Cu 0.3201 1.2651 'International Tables Vol C Tables 4.2.6.8 and 6.1.1.4'

loop_
_geom_angle_atom_site_label_1
_geom_angle_atom_site_label_2
_geom_angle_atom_site_label_3
_geom_angle
_geom_angle_site_symmetry_1
_geom_angle_site_symmetry_3
_geom_angle_publ_flag
N1 C1 C2 107.2(4) . . ?
N1 C1 C3 107.7(5) . . ?
C2 C1 C3 111.5(5) . . ?
N1 C1 H1 110.1 . . ?
C2 C1 H1 110.1 . . ?
C3 C1 H1 110.1 . . ?
N2 C2 C1 108.6(5) . . ?
N2 C2 H2A 110 . . ?
C1 C2 H2A 110 . . ?
N2 C2 H2B 110 . . ?
C1 C2 H2B 110 . . ?
H2A C2 H2B 108.4 . . ?
C1 C3 H3A 109.5 . . ?
C1 C3 H3B 109.5 . . ?
H3A C3 H3B 109.5 . . ?
C1 C3 H3C 109.5 . . ?
H3A C3 H3C 109.5 . . ?
H3B C3 H3C 109.5 . . ?
N1 C4 C5 125.7(5) . . ?
N1 C4 H4 117.1 . . ?
C5 C4 H4 117.1 . . ?
C6 C5 C10 120.5(5) . . ?
C6 C5 C4 117.7(5) . . ?
C10 C5 C4 121.6(5) . . ?
C7 C6 C5 121.8(5) . . ?
C7 C6 H6 119.1 . . ?
C5 C6 H6 119.1 . . ?
C6 C7 C8 118.9(5) . . ?
C6 C7 H7 120.6 . . ?
C8 C7 H7 120.6 . . ?
C9 C8 C7 120.3(6) . . ?
C9 C8 H8 119.8 . . ?
C7 C8 H8 119.8 . . ?
C8 C9 O3 124.2(5) . . ?
C8 C9 C10 122.6(5) . . ?
O3 C9 C10 113.3(4) . . ?
O1 C10 C9 119.9(5) . . ?
O1 C10 C5 124.3(5) . . ?
C9 C10 C5 115.7(4) . . ?
O3 C11 H11A 109.5 . . ?
O3 C11 H11B 109.5 . . ?
H11A C11 H11B 109.5 . . ?
O3 C11 H11C 109.5 . . ?
H11A C11 H11C 109.5 . . ?
H11B C11 H11C 109.5 . . ?
O4 C12 N2 121.9(5) . . ?
O4 C12 C13 120.1(5) . . ?
N2 C12 C13 117.9(5) . . ?
C14 C13 C18 118.4(5) . . ?
C14 C13 C12 115.9(5) . . ?
C18 C13 C12 125.7(5) . . ?
C15 C14 C13 122.4(5) . . ?
C15 C14 H14 118.8 . . ?
C13 C14 H14 118.8 . . ?
C16 C15 C14 119.1(6) . . ?
C16 C15 H15 120.4 . . ?
C14 C15 H15 120.4 . . ?
C15 C16 C17 120.2(6) . . ?
C15 C16 H16 119.9 . . ?
C17 C16 H16 119.9 . . ?
C16 C17 C18 122.3(5) . . ?
C16 C17 H17 118.8 . . ?
C18 C17 H17 118.8 . . ?
O2 C18 C17 116.4(5) . . ?
O2 C18 C13 126.0(5) . . ?
C17 C18 C13 117.6(5) . . ?
N3 C19 C20 109.8(5) . . ?
N3 C19 H19A 109.7 . . ?
C20 C19 H19A 109.7 . . ?
N3 C19 H19B 109.7 . . ?
C20 C19 H19B 109.7 . . ?
H19A C19 H19B 108.2 . . ?
N4 C20 C21 109.2(5) . . ?
N4 C20 C19 107.1(4) . . ?
C21 C20 C19 111.6(6) . . ?
N4 C20 H20 109.6 . . ?
C21 C20 H20 109.6 . . ?
C19 C20 H20 109.6 . . ?
C20 C21 H21A 109.5 . . ?
C20 C21 H21B 109.5 . . ?
H21A C21 H21B 109.5 . . ?
C20 C21 H21C 109.5 . . ?
H21A C21 H21C 109.5 . . ?
H21B C21 H21C 109.5 . . ?
N4 C22 C23 125.2(5) . . ?
N4 C22 H22 117.4 . . ?
C23 C22 H22 117.4 . . ?
C28 C23 C24 119.6(5) . . ?
C28 C23 C22 117.0(5) . . ?
C24 C23 C22 123.4(5) . . ?
O6 C24 C25 119.0(5) . . ?
O6 C24 C23 124.3(5) . . ?
C25 C24 C23 116.7(5) . . ?
C26 C25 O7 123.9(5) . . ?
C26 C25 C24 122.4(5) . . ?
O7 C25 C24 113.8(5) . . ?
C25 C26 C27 119.9(5) . . ?
C25 C26 H26 120.1 . . ?
C27 C26 H26 120.1 . . ?
C28 C27 C26 120.2(6) . . ?
C28 C27 H27 119.9 . . ?
C26 C27 H27 119.9 . . ?
C27 C28 C23 121.0(5) . . ?
C27 C28 H28 119.5 . . ?
C23 C28 H28 119.5 . . ?
O7 C29 H29A 109.5 . . ?
O7 C29 H29B 109.5 . . ?
H29A C29 H29B 109.5 . . ?
O7 C29 H29C 109.5 . . ?
H29A C29 H29C 109.5 . . ?
H29B C29 H29C 109.5 . . ?
O8 C30 N3 122.2(5) . . ?
O8 C30 C31 119.6(5) . . ?
N3 C30 C31 118.2(5) . . ?
C32 C31 C36 118.1(5) . . ?
C32 C31 C30 116.4(5) . . ?
C36 C31 C30 125.5(5) . . ?
C33 C32 C31 122.9(5) . . ?
C33 C32 H32 118.6 . . ?
C31 C32 H32 118.6 . . ?
C32 C33 C34 118.5(5) . . ?
C32 C33 H33 120.8 . . ?
C34 C33 H33 120.8 . . ?
C35 C34 C33 120.6(5) . . ?
C35 C34 H34 119.7 . . ?
C33 C34 H34 119.7 . . ?
C34 C35 C36 122.3(5) . . ?
C34 C35 H35 118.9 . . ?
C36 C35 H35 118.9 . . ?
O5 C36 C35 117.5(5) . . ?
O5 C36 C31 124.9(5) . . ?
C35 C36 C31 117.5(5) . . ?
N5 C50 C51 113.9(4) . . ?
N5 C50 H50A 108.8 . . ?
C51 C50 H50A 108.8 . . ?
N5 C50 H50B 108.8 . . ?
C51 C50 H50B 108.8 . . ?
H50A C50 H50B 107.7 . . ?
C50 C51 C52 109.4(4) . . ?
C50 C51 H51A 109.8 . . ?
C52 C51 H51A 109.8 . . ?
C50 C51 H51B 109.8 . . ?
C52 C51 H51B 109.8 . . ?
H51A C51 H51B 108.2 . . ?
C51 C52 C53 111.0(5) . . ?
C51 C52 H52A 109.4 . . ?
C53 C52 H52A 109.4 . . ?
C51 C52 H52B 109.4 . . ?
C53 C52 H52B 109.4 . . ?
H52A C52 H52B 108 . . ?
C52 C53 C54 110.6(5) . . ?
C52 C53 H53A 109.5 . . ?
C54 C53 H53A 109.5 . . ?
C52 C53 H53B 109.5 . . ?
C54 C53 H53B 109.5 . . ?
H53A C53 H53B 108.1 . . ?
N5 C54 C53 112.3(5) . . ?
N5 C54 H54A 109.1 . . ?
C53 C54 H54A 109.1 . . ?
N5 C54 H54B 109.1 . . ?
C53 C54 H54B 109.1 . . ?
H54A C54 H54B 107.9 . . ?
N6 C55 C56 109.2(4) . . ?
N6 C55 H55A 109.9 . . ?
C56 C55 H55A 109.9 . . ?
N6 C55 H55B 109.9 . . ?
C56 C55 H55B 109.9 . . ?
H55A C55 H55B 108.3 . . ?
C57 C56 C55 110.6(5) . . ?
C57 C56 H56A 109.5 . . ?
C55 C56 H56A 109.5 . . ?
C57 C56 H56B 109.5 . . ?
C55 C56 H56B 109.5 . . ?
H56A C56 H56B 108.1 . . ?
C58 C57 C56 109.0(4) . . ?
C58 C57 H57A 109.9 . . ?
C56 C57 H57A 109.9 . . ?
C58 C57 H57B 109.9 . . ?
C56 C57 H57B 109.9 . . ?
H57A C57 H57B 108.3 . . ?
C59 C58 C57 112.9(4) . . ?
C59 C58 H58A 109 . . ?
C57 C58 H58A 109 . . ?
C59 C58 H58B 109 . . ?
C57 C58 H58B 109 . . ?
H58A C58 H58B 107.8 . . ?
C58 C59 N6 110.9(4) . . ?
C58 C59 H59A 109.5 . . ?
N6 C59 H59A 109.5 . . ?
C58 C59 H59B 109.5 . . ?
N6 C59 H59B 109.5 . . ?
H59A C59 H59B 108 . . ?
C4 N1 C1 120.4(5) . . ?
C4 N1 Cu1 127.9(4) . . ?
C1 N1 Cu1 111.7(3) . . ?
C12 N2 C2 116.2(4) . . ?
C12 N2 Cu1 127.7(3) . . ?
C2 N2 Cu1 113.8(3) . . ?
C30 N3 C19 116.3(4) . . ?
C30 N3 Cu2 128.0(3) . . ?
C19 N3 Cu2 113.2(4) . . ?
C22 N4 C20 119.6(5) . . ?
C22 N4 Cu2 127.6(4) . . ?
C20 N4 Cu2 112.7(4) . . ?
C50 N5 C54 111.4(5) . . ?
C50 N5 H5A 109.4 . . ?
C54 N5 H5A 109.4 . . ?
C50 N5 H5B 109.4 . . ?
C54 N5 H5B 109.4 . . ?
H5A N5 H5B 108 . . ?
C59 N6 C55 111.1(5) . . ?
C59 N6 H6A 109.4 . . ?
C55 N6 H6A 109.4 . . ?
C59 N6 H6B 109.4 . . ?
C55 N6 H6B 109.4 . . ?
H6A N6 H6B 108 . . ?
C10 O1 Cu1 128.4(3) . . ?
C18 O2 Cu1 124.5(3) . . ?
C9 O3 C11 117.1(4) . . ?
C36 O5 Cu2 125.7(3) . . ?
C24 O6 Cu2 127.4(3) . . ?
C25 O7 C29 116.7(4) . . ?
O2 Cu1 N2 95.50(17) . . ?
O2 Cu1 N1 169.84(18) . . ?
N2 Cu1 N1 84.58(19) . . ?
O2 Cu1 O1 90.00(15) . . ?
N2 Cu1 O1 172.11(18) . . ?
N1 Cu1 O1 91.00(17) . . ?
O5 Cu2 N3 95.07(17) . . ?
O5 Cu2 N4 169.38(19) . . ?
N3 Cu2 N4 85.04(19) . . ?
O5 Cu2 O6 89.48(15) . . ?
N3 Cu2 O6 171.67(17) . . ?
N4 Cu2 O6 91.77(17) . . ?

loop_
_geom_bond_atom_site_label_1
_geom_bond_atom_site_label_2
_geom_bond_distance
_geom_bond_site_symmetry_2
_geom_bond_publ_flag
C1 N1 1.486(7) . ?
C1 C2 1.515(8) . ?
C1 C3 1.528(8) . ?
C1 H1 1 . ?
C2 N2 1.457(7) . ?
C2 H2A 0.99 . ?
C2 H2B 0.99 . ?
C3 H3A 0.98 . ?
C3 H3B 0.98 . ?
C3 H3C 0.98 . ?
C4 N1 1.271(7) . ?
C4 C5 1.453(8) . ?
C4 H4 0.95 . ?
C5 C6 1.385(8) . ?
C5 C10 1.432(7) . ?
C6 C7 1.382(9) . ?
C6 H6 0.95 . ?
C7 C8 1.403(9) . ?
C7 H7 0.95 . ?
C8 C9 1.363(8) . ?
C8 H8 0.95 . ?
C9 O3 1.376(7) . ?
C9 C10 1.430(7) . ?
C10 O1 1.301(6) . ?
C11 O3 1.422(7) . ?
C11 H11A 0.98 . ?
C11 H11B 0.98 . ?
C11 H11C 0.98 . ?
C12 O4 1.257(6) . ?
C12 N2 1.335(7) . ?
C12 C13 1.494(7) . ?
C13 C14 1.409(8) . ?
C13 C18 1.413(8) . ?
C14 C15 1.378(8) . ?
C14 H14 0.95 . ?
C15 C16 1.374(9) . ?
C15 H15 0.95 . ?
C16 C17 1.376(8) . ?
C16 H16 0.95 . ?
C17 C18 1.410(8) . ?
C17 H17 0.95 . ?
C18 O2 1.321(6) . ?
C19 N3 1.456(7) . ?
C19 C20 1.530(9) . ?
C19 H19A 0.99 . ?
C19 H19B 0.99 . ?
C20 N4 1.480(7) . ?
C20 C21 1.511(9) . ?
C20 H20 1 . ?
C21 H21A 0.98 . ?
C21 H21B 0.98 . ?
C21 H21C 0.98 . ?
C22 N4 1.289(8) . ?
C22 C23 1.431(8) . ?
C22 H22 0.95 . ?
C23 C28 1.423(8) . ?
C23 C24 1.425(7) . ?
C24 O6 1.319(6) . ?
C24 C25 1.409(8) . ?
C25 C26 1.374(8) . ?
C25 O7 1.386(6) . ?
C26 C27 1.401(8) . ?
C26 H26 0.95 . ?
C27 C28 1.352(9) . ?
C27 H27 0.95 . ?
C28 H28 0.95 . ?
C29 O7 1.432(7) . ?
C29 H29A 0.98 . ?
C29 H29B 0.98 . ?
C29 H29C 0.98 . ?
C30 O8 1.255(6) . ?
C30 N3 1.338(7) . ?
C30 C31 1.490(7) . ?
C31 C32 1.413(8) . ?
C31 C36 1.428(7) . ?
C32 C33 1.373(8) . ?
C32 H32 0.95 . ?
C33 C34 1.400(9) . ?
C33 H33 0.95 . ?
C34 C35 1.363(8) . ?
C34 H34 0.95 . ?
C35 C36 1.418(8) . ?
C35 H35 0.95 . ?
C36 O5 1.327(6) . ?
C50 N5 1.488(7) . ?
C50 C51 1.502(6) . ?
C50 H50A 0.99 . ?
C50 H50B 0.99 . ?
C51 C52 1.512(7) . ?
C51 H51A 0.99 . ?
C51 H51B 0.99 . ?
C52 C53 1.519(9) . ?
C52 H52A 0.99 . ?
C52 H52B 0.99 . ?
C53 C54 1.524(9) . ?
C53 H53A 0.99 . ?
C53 H53B 0.99 . ?
C54 N5 1.511(8) . ?
C54 H54A 0.99 . ?
C54 H54B 0.99 . ?
C55 N6 1.518(8) . ?
C55 C56 1.538(9) . ?
C55 H55A 0.99 . ?
C55 H55B 0.99 . ?
C56 C57 1.530(8) . ?
C56 H56A 0.99 . ?
C56 H56B 0.99 . ?
C57 C58 1.504(6) . ?
C57 H57A 0.99 . ?
C57 H57B 0.99 . ?
C58 C59 1.480(7) . ?
C58 H58A 0.99 . ?
C58 H58B 0.99 . ?
C59 N6 1.503(8) . ?
C59 H59A 0.99 . ?
C59 H59B 0.99 . ?
N1 Cu1 1.952(4) . ?
N2 Cu1 1.918(4) . ?
N3 Cu2 1.919(4) . ?
N4 Cu2 1.955(5) . ?
N5 H5A 0.92 . ?
N5 H5B 0.92 . ?
N6 H6A 0.92 . ?
N6 H6B 0.92 . ?
O1 Cu1 1.958(4) . ?
O2 Cu1 1.893(4) . ?
O5 Cu2 1.883(4) . ?
O6 Cu2 1.958(3) . ?
